data_7219470
loop_
_publ_author_name
'Safin, Damir A.'
'Tumanov, Nikolay A.'
'Leitch, Alicea A.'
'Brusso, Jaclyn L.'
'Filinchuk, Yaroslav'
'Murugesu, Muralee'

_publ_section_title
;
 Elucidating the elusive crystal structure of
 2,4,6-tris(2-pyrimidyl)-1,3,5-triazine
;
_journal_issue 10
_journal_name_full CrystEngComm
_journal_page_first 2190
_journal_paper_doi 10.1039/C5CE00097A
_journal_volume 17
_journal_year 2015
_chemical_formula_moiety 'C15 H9 N9'
_chemical_formula_sum 'C15 H9 N9'
_chemical_formula_weight 315.31
_chemical_name_common TPymT
_chemical_name_systematic
; 
2,4,6-tris(2-pyrimidyl)-1,3,5-triazine
;
_space_group_IT_number 144
_symmetry_cell_setting trigonal
_symmetry_space_group_name_Hall 'P 31'
_symmetry_space_group_name_H-M 'P 31'
_audit_update_record
;
2015-02-03 deposited with the CCDC.
2015-02-04 downloaded from the CCDC.
;
_cell_angle_alpha 90.00000
_cell_angle_beta 90.00000
_cell_angle_gamma 120.00000
_cell_formula_units_Z 6
_cell_length_a 10.42385(17)
_cell_length_b 10.42385(17)
_cell_length_c 21.7533(2)
_cell_measurement_temperature 295
_cell_volume 2046.97(5)
_computing_molecular_graphics 'Mercury 3.0'
_computing_structure_refinement FULLPROF
_computing_structure_solution FOX
_diffrn_ambient_temperature 295
_diffrn_detector_type 'Scintillation counter'
_diffrn_measurement_device_type 'Rigaku Ultima IV X-ray powder diffractometer'
_diffrn_radiation_monochromator graphite
_diffrn_radiation_type CuK\a
_diffrn_radiation_wavelength 1.5418
_diffrn_source 'fine-focus sealed tube'
_exptl_absorpt_coefficient_mu 0.853
_exptl_crystal_density_diffrn 1.535
_exptl_crystal_F_000 972.0
_pd_char_colour colorless
_pd_meas_2theta_range_inc 0.010001
_pd_meas_2theta_range_max 100.00000
_pd_meas_2theta_range_min 5.06000
_pd_meas_number_of_points 9495
_pd_meas_scan_method step
_pd_proc_2theta_range_inc 0.010001
_pd_proc_2theta_range_max 100.0153
_pd_proc_2theta_range_min 5.0753
_pd_proc_info_excluded_regions
;
Data from 0 to 7 degrees and from 60 to 180 degrees was excluded 
;
_pd_proc_ls_background_function
;
Linear interpolation between the 20 points
;
_pd_proc_ls_pref_orient_corr
; 
Preferred orientaton was corrected using March-Dollase model 
with (100) direction and coefficient equal 1.36461. 
March-Dollase coefficient was refined.   
;
_pd_proc_ls_profile_function
;
Thompson-Cox-Hastings pseudo-Voigt convoluted with axial divergence asymmetry
function (Finger, Cox & Jephcoat, J. Appl. Cryst. 27, 892, 1994)
;
_pd_proc_ls_prof_R_factor 13.9249
_pd_proc_ls_prof_wR_expected 4.1634
_pd_proc_ls_prof_wR_factor 18.1686
_pd_proc_wavelength 1.540562
_pd_spec_mounting ' ?'
_pd_spec_mount_mode reflection
_pd_spec_shape flat_sheet
_refine_ls_goodness_of_fit_all 4.3639
_refine_ls_number_parameters 10
_refine_ls_number_reflns 3450
_refine_ls_number_restraints 180
_refine_ls_R_I_factor 13.4694
_refine_ls_shift/su_max 0.01
_cod_data_source_file c5ce00097a2.cif
_cod_data_source_block TPymT
_cod_depositor_comments
;
The following automatic conversions were performed:

'_symmetry_cell_setting' value 'Trigonal' changed to 'trigonal'
according to
/usr/data/users/saulius/crontab/automatic-downloads/rss-feeds/RSC/lib/dictionaries/cif_core.dic
dictionary named 'cif_core.dic' version 2.4.2 from 2011-04-26.

Automatic conversion script
Id: cif_fix_values 3008 2015-01-20 13:52:24Z robertas 

 Adding full bibliography for 7219470--7219473.cif.
;
_cod_original_cell_volume 2046.98(8)
_cod_database_code 7219470
_cell_formula_units_zprime 2
_pd_proc_ls_prof_cr_factor 19.3613
_pd_proc_ls_prof_cwr_factor 23.4581
_pd_proc_ls_prof_cwr_expected 5.3756
_pd_proc_ls_prof_chi2 19.0432
_pd_proc_ls_prof_echi2 19.4857

loop_
_symmetry_equiv_pos_as_xyz
x,y,z
-y,x-y,z+1/3
-x+y,-x,z+2/3

loop_
_atom_site_label
_atom_site_fract_x
_atom_site_fract_y
_atom_site_fract_z
_atom_site_U_iso_or_equiv
_atom_site_occupancy
_atom_site_adp_type
_atom_site_type_symbol
N1 0.8238(2) 0.11377(19) 0.13601(17) 0.01267 1.00000 Uiso N
N2 0.8161(2) -0.16091(19) 0.16477(17) 0.01267 1.00000 Uiso N
N3 0.5741(2) -0.28591(19) 0.12052(17) 0.01267 1.00000 Uiso N
N4 0.5604(2) -0.02107(19) 0.14161(17) 0.01267 1.00000 Uiso N
N5 0.2895(2) -0.01933(19) 0.12529(17) 0.01267 1.00000 Uiso N
N6 0.4144(2) 0.23327(19) 0.15572(17) 0.01267 1.00000 Uiso N
N7 0.6892(2) 0.24281(19) 0.13418(17) 0.01267 1.00000 Uiso N
N8 0.9671(2) 0.50061(19) 0.09674(17) 0.01267 1.00000 Uiso N
N9 1.0825(2) 0.40378(19) 0.16209(17) 0.01267 1.00000 Uiso N
C1 0.6933(2) -0.01229(19) 0.13950(17) 0.01267 1.00000 Uiso C
C2 0.6948(2) -0.15486(19) 0.14135(17) 0.01267 1.00000 Uiso C
C3 0.8110(2) -0.29759(19) 0.16539(17) 0.01267 1.00000 Uiso C
H3 0.9069(2) -0.30104(19) 0.18329(17) 0.01267 1.00000 Uiso H
C4 0.6957(2) -0.42442(19) 0.14540(17) 0.01267 1.00000 Uiso C
H4 0.6963(2) -0.52871(19) 0.14663(17) 0.01267 1.00000 Uiso H
C5 0.5800(2) -0.41632(19) 0.12386(17) 0.01267 1.00000 Uiso C
H5 0.4839(2) -0.51832(19) 0.10792(17) 0.01267 1.00000 Uiso H
C6 0.5650(2) 0.11002(19) 0.13847(17) 0.01267 1.00000 Uiso C
C7 0.4212(2) 0.10796(19) 0.13984(17) 0.01267 1.00000 Uiso C
C8 0.1581(2) -0.01559(19) 0.12777(17) 0.01267 1.00000 Uiso C
H8 0.0554(2) -0.11725(19) 0.11707(17) 0.01267 1.00000 Uiso H
C9 0.1494(2) 0.10412(19) 0.14235(17) 0.01267 1.00000 Uiso C
H9 0.0441(2) 0.10262(19) 0.14333(17) 0.01267 1.00000 Uiso H
C10 0.2773(2) 0.22575(19) 0.15567(17) 0.01267 1.00000 Uiso C
H10 0.2743(2) 0.32592(19) 0.16734(17) 0.01267 1.00000 Uiso H
C11 0.8155(2) 0.23782(19) 0.13382(17) 0.01267 1.00000 Uiso C
C12 0.9571(2) 0.38245(19) 0.13063(17) 0.01267 1.00000 Uiso C
C13 1.1026(2) 0.63337(19) 0.09555(17) 0.01267 1.00000 Uiso C
H13 1.1097(2) 0.72477(19) 0.06850(17) 0.01267 1.00000 Uiso H
C14 1.2241(2) 0.65529(19) 0.12551(17) 0.01267 1.00000 Uiso C
H14 1.3278(2) 0.76062(19) 0.12329(17) 0.01267 1.00000 Uiso H
C15 1.2115(2) 0.54118(19) 0.15827(17) 0.01267 1.00000 Uiso C
H15 1.3084(2) 0.55657(19) 0.18369(17) 0.01267 1.00000 Uiso H
N10 0.69214(19) 0.45438(20) 0.30018(16) 0.01267 1.00000 Uiso N
N11 0.67387(19) 0.71809(20) 0.32816(16) 0.01267 1.00000 Uiso N
N12 0.44882(19) 0.60489(20) 0.27047(16) 0.01267 1.00000 Uiso N
N13 0.42839(19) 0.32474(20) 0.30125(16) 0.01267 1.00000 Uiso N
N14 0.17206(19) 0.04278(20) 0.33959(16) 0.01267 1.00000 Uiso N
N15 0.27071(19) -0.06638(20) 0.27271(16) 0.01267 1.00000 Uiso N
N16 0.55880(19) 0.19074(20) 0.30413(16) 0.01267 1.00000 Uiso N
N17 0.82871(19) 0.19035(20) 0.28786(16) 0.01267 1.00000 Uiso N
N18 0.96113(19) 0.44724(20) 0.31396(16) 0.01267 1.00000 Uiso N
C16 0.56111(19) 0.44927(20) 0.30037(16) 0.01267 1.00000 Uiso C
C17 0.56169(19) 0.59288(20) 0.29942(16) 0.01267 1.00000 Uiso C
C18 0.66860(19) 0.84898(20) 0.32664(16) 0.01267 1.00000 Uiso C
H18 0.75655(19) 0.94570(20) 0.34990(16) 0.01267 1.00000 Uiso H
C19 0.56263(19) 0.86354(20) 0.29856(16) 0.01267 1.00000 Uiso C
H19 0.56352(19) 0.96858(20) 0.29796(16) 0.01267 1.00000 Uiso H
C20 0.45524(19) 0.74217(20) 0.27118(16) 0.01267 1.00000 Uiso C
H20 0.36717(19) 0.75087(20) 0.24797(16) 0.01267 1.00000 Uiso H
C21 0.43392(19) 0.19865(20) 0.30345(16) 0.01267 1.00000 Uiso C
C22 0.29052(19) 0.05665(20) 0.30527(16) 0.01267 1.00000 Uiso C
C23 0.04011(19) -0.09206(20) 0.33932(16) 0.01267 1.00000 Uiso C
H23 -0.05254(19) -0.10033(20) 0.36581(16) 0.01267 1.00000 Uiso H
C24 0.01942(19) -0.21192(20) 0.30880(16) 0.01267 1.00000 Uiso C
H24 -0.08564(19) -0.31598(20) 0.31015(16) 0.01267 1.00000 Uiso H
C25 0.13494(19) -0.19683(20) 0.27651(16) 0.01267 1.00000 Uiso C
H25 0.12207(19) -0.29308(20) 0.25138(16) 0.01267 1.00000 Uiso H
C26 0.68458(19) 0.32226(20) 0.30174(16) 0.01267 1.00000 Uiso C
C27 0.82677(19) 0.32002(20) 0.30089(16) 0.01267 1.00000 Uiso C
C28 0.96387(19) 0.19345(20) 0.28833(16) 0.01267 1.00000 Uiso C
H28 0.96334(19) 0.09055(20) 0.27862(16) 0.01267 1.00000 Uiso H
C29 1.09407(19) 0.31436(20) 0.29997(16) 0.01267 1.00000 Uiso C
H29 1.19760(19) 0.31223(20) 0.29927(16) 0.01267 1.00000 Uiso H
C30 1.09059(19) 0.43830(20) 0.31254(16) 0.01267 1.00000 Uiso C
H30 1.19533(19) 0.53865(20) 0.32230(16) 0.01267 1.00000 Uiso H

loop_
_atom_type_symbol
_atom_type_scat_Cromer_Mann_a1
_atom_type_scat_Cromer_Mann_b1
_atom_type_scat_Cromer_Mann_a2
_atom_type_scat_Cromer_Mann_b2
_atom_type_scat_Cromer_Mann_a3
_atom_type_scat_Cromer_Mann_b3
_atom_type_scat_Cromer_Mann_a4
_atom_type_scat_Cromer_Mann_b4
_atom_type_scat_Cromer_Mann_c
_atom_type_scat_dispersion_real
_atom_type_scat_dispersion_imag
_atom_type_scat_source
n 12.21260 0.00570 3.13220 9.89330 2.01250 28.99750 1.16630 0.58260 -11.52900 0.02900 0.01800 International_Tables_for_Crystallography_Vol.C(1991)_Tables_6.1.1.4_and_6.1.1.5
c 2.31000 20.84390 1.02000 10.20750 1.58860 0.56870 0.86500 51.65120 0.21560 0.01700 0.00900 International_Tables_for_Crystallography_Vol.C(1991)_Tables_6.1.1.4_and_6.1.1.5
h 0.49300 10.51090 0.32291 26.12570 0.14019 3.14236 0.04081 57.79970 0.00304 0.00000 0.00000 International_Tables_for_Crystallography_Vol.C(1991)_Tables_6.1.1.4_and_6.1.1.5

loop_
_geom_angle_atom_site_label_1
_geom_angle_atom_site_label_2
_geom_angle_atom_site_label_3
_geom_angle
C1 N1 C11 115.1(2)
C2 N2 C3 118.4(3)
C2 N3 C5 118.8(3)
C1 N4 C6 114.7(3)
C7 N5 C8 118.8(3)
C7 N6 C10 118.8(3)
C6 N7 C11 114.7(2)
C12 N8 C13 118.5(3)
C12 N9 C15 118.8(3)
N1 C1 N4 125.2(3)
N1 C1 C2 117.8(2)
N4 C1 C2 117.0(3)
N2 C2 N3 118.0(3)
N2 C2 C1 121.0(3)
N3 C2 C1 121.0(2)
N2 C3 H3 117.9(4)
N2 C3 C4 124.2(3)
H3 C3 C4 117.9(3)
C3 C4 H4 121.8(3)
C3 C4 C5 116.4(3)
H4 C4 C5 121.8(4)
N3 C5 C4 124.2(3)
N3 C5 H5 117.9(3)
C4 C5 H5 117.9(3)
N4 C6 N7 125.2(2)
N4 C6 C7 117.4(3)
N7 C6 C7 117.4(2)
N5 C7 N6 117.8(3)
N5 C7 C6 121.1(2)
N6 C7 C6 121.1(3)
N5 C8 H8 117.9(3)
N5 C8 C9 124.3(3)
H8 C8 C9 117.8(3)
C8 C9 H9 122.0(4)
C8 C9 C10 116.0(3)
H9 C9 C10 122.0(3)
N6 C10 C9 124.3(3)
N6 C10 H10 117.8(4)
C9 C10 H10 117.9(3)
N1 C11 N7 125.1(3)
N1 C11 C12 117.8(2)
N7 C11 C12 117.0(2)
N8 C12 N9 118.0(4)
N8 C12 C11 121.0(3)
N9 C12 C11 120.9(2)
N8 C13 H13 117.9(3)
N8 C13 C14 124.1(3)
H13 C13 C14 117.9(4)
C13 C14 H14 121.8(3)
C13 C14 C15 116.4(4)
H14 C14 C15 121.8(3)
N9 C15 C14 124.2(3)
N9 C15 H15 117.9(3)
C14 C15 H15 117.9(4)
C16 N10 C26 115.1(3)
C17 N11 C18 118.8(3)
C17 N12 C20 118.4(3)
C16 N13 C21 114.7(2)
C22 N14 C23 118.8(3)
C22 N15 C25 118.8(3)
C21 N16 C26 114.7(2)
C27 N17 C28 118.8(3)
C27 N18 C30 118.4(2)
N10 C16 N13 125.1(2)
N10 C16 C17 117.8(3)
N13 C16 C17 117.1(2)
N11 C17 N12 118.0(3)
N11 C17 C16 120.9(3)
N12 C17 C16 121.0(3)
N11 C18 H18 117.9(3)
N11 C18 C19 124.2(3)
H18 C18 C19 117.9(4)
C18 C19 H19 121.8(4)
C18 C19 C20 116.4(3)
H19 C19 C20 121.8(3)
N12 C20 C19 124.2(3)
N12 C20 H20 117.9(4)
C19 C20 H20 117.9(4)
N13 C21 N16 125.2(3)
N13 C21 C22 117.4(2)
N16 C21 C22 117.4(2)
N14 C22 N15 117.7(4)
N14 C22 C21 121.1(3)
N15 C22 C21 121.1(2)
N14 C23 H23 117.8(3)
N14 C23 C24 124.3(3)
H23 C23 C24 117.8(4)
C23 C24 H24 122.0(3)
C23 C24 C25 116.0(4)
H24 C24 C25 122.0(3)
N15 C25 C24 124.3(3)
N15 C25 H25 117.8(3)
C24 C25 H25 117.8(4)
N10 C26 N16 125.2(3)
N10 C26 C27 117.8(3)
N16 C26 C27 117.0(2)
N17 C27 N18 118.0(3)
N17 C27 C26 120.9(3)
N18 C27 C26 121.0(2)
N17 C28 H28 117.9(4)
N17 C28 C29 124.2(2)
H28 C28 C29 117.9(3)
C28 C29 H29 121.8(3)
C28 C29 C30 116.4(3)
H29 C29 C30 121.8(4)
N18 C30 C29 124.2(3)
N18 C30 H30 117.9(3)
C29 C30 H30 117.9(3)

loop_
_geom_bond_atom_site_label_1
_geom_bond_atom_site_label_2
_geom_bond_distance
N1 C1 1.340(2)
N1 C11 1.340(3)
N2 C2 1.395(4)
N2 C3 1.398(3)
N3 C2 1.391(3)
N3 C5 1.393(3)
N4 C1 1.343(3)
N4 C6 1.345(3)
N5 C7 1.387(2)
N5 C8 1.391(3)
N6 C7 1.387(3)
N6 C10 1.392(3)
N7 C6 1.345(2)
N7 C11 1.342(3)
N8 C12 1.394(4)
N8 C13 1.399(2)
N9 C12 1.391(4)
N9 C15 1.393(2)
C1 C2 1.494(3)
C3 H3 1.091(4)
C3 C4 1.338(3)
C4 H4 1.091(3)
C4 C5 1.335(4)
C5 H5 1.090(3)
C6 C7 1.489(3)
C8 H8 1.091(2)
C8 C9 1.334(3)
C9 H9 1.090(3)
C9 C10 1.334(2)
C10 H10 1.090(3)
C11 C12 1.494(2)
C13 H13 1.090(4)
C13 C14 1.339(4)
C14 H14 1.091(2)
C14 C15 1.336(4)
C15 H15 1.091(4)
N10 C16 1.340(3)
N10 C26 1.340(3)
N11 C17 1.391(3)
N11 C18 1.393(3)
N12 C17 1.394(4)
N12 C20 1.399(3)
N13 C16 1.343(2)
N13 C21 1.345(3)
N14 C22 1.387(4)
N14 C23 1.391(2)
N15 C22 1.387(4)
N15 C25 1.391(2)
N16 C21 1.345(3)
N16 C26 1.343(2)
N17 C27 1.391(3)
N17 C28 1.393(3)
N18 C27 1.394(2)
N18 C30 1.399(3)
C16 C17 1.494(3)
C18 H18 1.090(3)
C18 C19 1.336(4)
C19 H19 1.090(3)
C19 C20 1.339(3)
C20 H20 1.090(4)
C21 C22 1.488(2)
C23 H23 1.090(4)
C23 C24 1.334(4)
C24 H24 1.090(2)
C24 C25 1.334(4)
C25 H25 1.090(4)
C26 C27 1.494(3)
C28 H28 1.091(3)
C28 C29 1.336(2)
C29 H29 1.091(3)
C29 C30 1.339(3)
C30 H30 1.091(2)
